data_2231192
loop_
_publ_author_name
'Hagos, Tesfamariam K.'
'Nogai, Stefan D.'
'Dobrza\'nska, Liliana'
'Cronje, Stephanie'
'Raubenheimer, Helgard G.'

_publ_section_title
;
 1,1,2,2-Tetrakis(1,3-benzoxazol-2-yl)ethene
;
_journal_coeditor_code KP2340
_journal_issue 8
_journal_name_full 'Acta Crystallographica Section E'
_journal_page_first o2014
_journal_paper_doi 10.1107/S1600536811026924
_journal_volume 67
_journal_year 2011
_chemical_formula_iupac 'C30 H16 N4 O4'
_chemical_formula_moiety 'C30 H16 N4 O4'
_chemical_formula_sum 'C30 H16 N4 O4'
_chemical_formula_weight 496.47
_chemical_name_systematic
;
1,1,2,2-Tetrakis(1,3-benzoxazol-2-yl)ethene
;
_space_group_IT_number 14
_symmetry_cell_setting monoclinic
_symmetry_space_group_name_Hall '-P 2ybc'
_symmetry_space_group_name_H-M 'P 1 21/c 1'
_atom_sites_solution_hydrogens geom
_atom_sites_solution_primary direct
_atom_sites_solution_secondary difmap
_audit_creation_method SHELXL-97
_cell_angle_alpha 90.00
_cell_angle_beta 104.395(2)
_cell_angle_gamma 90.00
_cell_formula_units_Z 2
_cell_length_a 9.2697(9)
_cell_length_b 16.1943(16)
_cell_length_c 8.0332(8)
_cell_measurement_reflns_used 3523
_cell_measurement_temperature 273(2)
_cell_measurement_theta_max 28.271
_cell_measurement_theta_min 2.516
_cell_volume 1168.1(2)
_computing_cell_refinement 'SAINT (Bruker, 2002)'
_computing_data_collection 'SMART (Bruker, 2001)'
_computing_data_reduction 'SAINT (Bruker, 2002)'
_computing_molecular_graphics 'Mercury (Macrae <i>et al.</i>, 2008)'
_computing_publication_material 'SHELXL97 (Sheldrick, 2008)'
_computing_structure_refinement 'SHELXL97 (Sheldrick, 2008)'
_computing_structure_solution 'SHELXS97 (Sheldrick, 2008)'
_diffrn_ambient_temperature 273(2)
_diffrn_measured_fraction_theta_full 0.999
_diffrn_measured_fraction_theta_max 0.936
_diffrn_measurement_device_type 'Bruker APEX CCD area-detector'
_diffrn_measurement_method \w
_diffrn_radiation_monochromator graphite
_diffrn_radiation_source 'fine-focus sealed tube'
_diffrn_radiation_type MoK\a
_diffrn_radiation_wavelength 0.71073
_diffrn_reflns_av_R_equivalents 0.0213
_diffrn_reflns_av_sigmaI/netI 0.0248
_diffrn_reflns_limit_h_max 12
_diffrn_reflns_limit_h_min -12
_diffrn_reflns_limit_k_max 21
_diffrn_reflns_limit_k_min -17
_diffrn_reflns_limit_l_max 7
_diffrn_reflns_limit_l_min -10
_diffrn_reflns_number 6999
_diffrn_reflns_theta_full 26.50
_diffrn_reflns_theta_max 28.27
_diffrn_reflns_theta_min 2.27
_exptl_absorpt_coefficient_mu 0.096
_exptl_absorpt_correction_T_max 0.9857
_exptl_absorpt_correction_T_min 0.9716
_exptl_absorpt_correction_type multi-scan
_exptl_absorpt_process_details '(SADABS; Sheldrick, 1997)'
_exptl_crystal_colour yellow
_exptl_crystal_density_diffrn 1.412
_exptl_crystal_density_method 'not measured'
_exptl_crystal_description block
_exptl_crystal_F_000 512
_exptl_crystal_size_max 0.30
_exptl_crystal_size_mid 0.25
_exptl_crystal_size_min 0.15
_refine_diff_density_max 0.368
_refine_diff_density_min -0.300
_refine_ls_extinction_method none
_refine_ls_goodness_of_fit_ref 1.064
_refine_ls_hydrogen_treatment constr
_refine_ls_matrix_type full
_refine_ls_number_parameters 172
_refine_ls_number_reflns 2717
_refine_ls_number_restraints 0
_refine_ls_restrained_S_all 1.064
_refine_ls_R_factor_all 0.0534
_refine_ls_R_factor_gt 0.0485
_refine_ls_shift/su_max 0.000
_refine_ls_shift/su_mean 0.000
_refine_ls_structure_factor_coef Fsqd
_refine_ls_weighting_details 'calc w=1/[\s^2^(Fo^2^)+(0.0513P)^2^+0.8168P] where P=(Fo^2^+2Fc^2^)/3'
_refine_ls_weighting_scheme calc
_refine_ls_wR_factor_gt 0.1171
_refine_ls_wR_factor_ref 0.1208
_reflns_number_gt 2458
_reflns_number_total 2717
_reflns_threshold_expression I>2sigma(I)
_cod_data_source_file kp2340.cif
_cod_data_source_block I
_cod_original_sg_symbol_H-M 'P 21/c'
_cod_database_code 2231192
_cod_database_fobs_code 2231192

loop_
_symmetry_equiv_pos_as_xyz
'x, y, z'
'-x, y+1/2, -z+1/2'
'-x, -y, -z'
'x, -y-1/2, z-1/2'

loop_
_atom_site_type_symbol
_atom_site_label
_atom_site_fract_x
_atom_site_fract_y
_atom_site_fract_z
_atom_site_U_iso_or_equiv
_atom_site_adp_type
_atom_site_calc_flag
_atom_site_refinement_flags
_atom_site_occupancy
_atom_site_symmetry_multiplicity
C C1 0.02783(16) 0.46822(9) 0.55330(19) 0.0186(3) Uani d . 1 1
C C2 -0.02821(16) 0.44239(9) 0.69934(19) 0.0199(3) Uani d . 1 1
N N3 0.01487(14) 0.37588(8) 0.78861(16) 0.0197(3) Uani d . 1 1
C C4 -0.06473(16) 0.37680(9) 0.91493(19) 0.0196(3) Uani d . 1 1
C C5 -0.06558(18) 0.32189(10) 1.0482(2) 0.0240(3) Uani d . 1 1
H H5 -0.0059 0.2749 1.0664 0.029 Uiso calc R 1 1
C C6 -0.15995(18) 0.34088(10) 1.1524(2) 0.0258(3) Uani d . 1 1
H H6 -0.1640 0.3055 1.2423 0.031 Uiso calc R 1 1
C C7 -0.24923(18) 0.41171(10) 1.1263(2) 0.0262(4) Uani d . 1 1
H H7 -0.3114 0.4218 1.1988 0.031 Uiso calc R 1 1
C C8 -0.24768(18) 0.46738(10) 0.9955(2) 0.0246(3) Uani d . 1 1
H H8 -0.3060 0.5148 0.9782 0.029 Uiso calc R 1 1
C C9 -0.15338(16) 0.44734(9) 0.89261(19) 0.0199(3) Uani d . 1 1
O O10 -0.12962(12) 0.48989(7) 0.75253(14) 0.0217(3) Uani d . 1 1
C C11 0.15956(17) 0.42084(10) 0.53413(19) 0.0217(3) Uani d . 1 1
N N12 0.29464(13) 0.44984(7) 0.58136(16) 0.0179(3) Uani d . 1 1
C C13 0.38086(17) 0.38841(9) 0.53122(19) 0.0194(3) Uani d . 1 1
C C14 0.53275(17) 0.38556(10) 0.5437(2) 0.0251(3) Uani d . 1 1
H H14 0.5959 0.4286 0.5920 0.030 Uiso calc R 1 1
C C15 0.58507(18) 0.31551(11) 0.4807(2) 0.0284(4) Uani d . 1 1
H H15 0.6863 0.3111 0.4872 0.034 Uiso calc R 1 1
C C16 0.4904(2) 0.25091(11) 0.4074(2) 0.0309(4) Uani d . 1 1
H H16 0.5307 0.2048 0.3666 0.037 Uiso calc R 1 1
C C17 0.33806(19) 0.25342(10) 0.3935(2) 0.0284(4) Uani d . 1 1
H H17 0.2746 0.2106 0.3450 0.034 Uiso calc R 1 1
C C18 0.28725(16) 0.32445(9) 0.45730(19) 0.0205(3) Uani d . 1 1
O O19 0.14322(12) 0.34621(7) 0.46062(15) 0.0258(3) Uani d . 1 1

loop_
_atom_site_aniso_label
_atom_site_aniso_U_11
_atom_site_aniso_U_22
_atom_site_aniso_U_33
_atom_site_aniso_U_12
_atom_site_aniso_U_13
_atom_site_aniso_U_23
C1 0.0167(7) 0.0186(7) 0.0206(7) -0.0016(5) 0.0050(5) -0.0009(5)
C2 0.0164(7) 0.0216(7) 0.0211(7) -0.0023(5) 0.0037(6) -0.0013(6)
N3 0.0192(6) 0.0191(6) 0.0211(6) -0.0002(5) 0.0057(5) 0.0020(5)
C4 0.0190(7) 0.0195(7) 0.0197(7) -0.0035(5) 0.0037(6) -0.0023(5)
C5 0.0274(8) 0.0202(7) 0.0233(8) -0.0018(6) 0.0044(6) 0.0016(6)
C6 0.0314(8) 0.0260(8) 0.0199(7) -0.0096(6) 0.0062(6) -0.0002(6)
C7 0.0272(8) 0.0306(8) 0.0236(8) -0.0072(6) 0.0114(6) -0.0070(6)
C8 0.0236(8) 0.0249(8) 0.0266(8) -0.0004(6) 0.0088(6) -0.0039(6)
C9 0.0202(7) 0.0197(7) 0.0189(7) -0.0033(5) 0.0035(5) -0.0007(6)
O10 0.0217(5) 0.0216(5) 0.0234(5) 0.0014(4) 0.0084(4) 0.0019(4)
C11 0.0239(8) 0.0227(7) 0.0197(7) 0.0061(6) 0.0080(6) 0.0067(6)
N12 0.0155(6) 0.0149(6) 0.0246(6) 0.0013(4) 0.0075(5) 0.0011(5)
C13 0.0210(7) 0.0180(7) 0.0202(7) 0.0026(5) 0.0069(6) 0.0017(5)
C14 0.0202(7) 0.0283(8) 0.0270(8) -0.0029(6) 0.0062(6) 0.0031(6)
C15 0.0203(8) 0.0376(9) 0.0291(8) 0.0079(7) 0.0097(6) 0.0068(7)
C16 0.0343(9) 0.0297(9) 0.0308(9) 0.0113(7) 0.0123(7) -0.0028(7)
C17 0.0311(9) 0.0246(8) 0.0291(8) -0.0005(6) 0.0068(7) -0.0056(6)
C18 0.0192(7) 0.0223(7) 0.0200(7) 0.0019(6) 0.0047(6) 0.0012(6)
O19 0.0220(6) 0.0265(6) 0.0283(6) 0.0015(4) 0.0051(5) -0.0013(5)

loop_
_atom_type_symbol
_atom_type_description
_atom_type_scat_dispersion_real
_atom_type_scat_dispersion_imag
_atom_type_scat_source
C C 0.0033 0.0016 'International Tables Vol C Tables 4.2.6.8 and 6.1.1.4'
H H 0.0000 0.0000 'International Tables Vol C Tables 4.2.6.8 and 6.1.1.4'
N N 0.0061 0.0033 'International Tables Vol C Tables 4.2.6.8 and 6.1.1.4'
O O 0.0106 0.0060 'International Tables Vol C Tables 4.2.6.8 and 6.1.1.4'

loop_
_geom_angle_atom_site_label_1
_geom_angle_atom_site_label_2
_geom_angle_atom_site_label_3
_geom_angle_site_symmetry_1
_geom_angle
C1 C1 C2 3_566 124.77(17)
C1 C1 C11 3_566 121.42(17)
C2 C1 C11 . 113.75(12)
N3 C2 O10 . 115.83(13)
N3 C2 C1 . 124.01(14)
O10 C2 C1 . 120.14(13)
C2 N3 C4 . 104.29(12)
C9 C4 C5 . 120.43(14)
C9 C4 N3 . 108.48(13)
C5 C4 N3 . 131.09(14)
C6 C5 C4 . 116.56(15)
C6 C5 H5 . 121.7
C4 C5 H5 . 121.7
C5 C6 C7 . 121.96(15)
C5 C6 H6 . 119.0
C7 C6 H6 . 119.0
C8 C7 C6 . 121.95(15)
C8 C7 H7 . 119.0
C6 C7 H7 . 119.0
C9 C8 C7 . 115.30(15)
C9 C8 H8 . 122.4
C7 C8 H8 . 122.4
C8 C9 O10 . 128.44(14)
C8 C9 C4 . 123.79(14)
O10 C9 C4 . 107.77(13)
C2 O10 C9 . 103.63(11)
N12 C11 O19 . 116.73(13)
N12 C11 C1 . 122.70(14)
O19 C11 C1 . 120.53(13)
C11 N12 C13 . 103.70(12)
C18 C13 C14 . 121.47(14)
C18 C13 N12 . 108.27(13)
C14 C13 N12 . 130.25(14)
C15 C14 C13 . 116.37(15)
C15 C14 H14 . 121.8
C13 C14 H14 . 121.8
C14 C15 C16 . 121.96(15)
C14 C15 H15 . 119.0
C16 C15 H15 . 119.0
C17 C16 C15 . 122.06(15)
C17 C16 H16 . 119.0
C15 C16 H16 . 119.0
C18 C17 C16 . 115.22(15)
C18 C17 H17 . 122.4
C16 C17 H17 . 122.4
C13 C18 O19 . 107.75(13)
C13 C18 C17 . 122.92(14)
O19 C18 C17 . 129.34(14)
C11 O19 C18 . 103.54(12)

loop_
_geom_bond_atom_site_label_1
_geom_bond_atom_site_label_2
_geom_bond_site_symmetry_2
_geom_bond_distance
C1 C1 3_566 1.356(3)
C1 C2 . 1.458(2)
C1 C11 . 1.482(2)
C2 N3 . 1.3006(19)
C2 O10 . 1.3628(18)
N3 C4 . 1.3952(19)
C4 C9 . 1.393(2)
C4 C5 . 1.394(2)
C5 C6 . 1.387(2)
C5 H5 . 0.9300
C6 C7 . 1.399(2)
C6 H6 . 0.9300
C7 C8 . 1.387(2)
C7 H7 . 0.9300
C8 C9 . 1.382(2)
C8 H8 . 0.9300
C9 O10 . 1.3830(18)
C11 N12 . 1.302(2)
C11 O19 . 1.3370(19)
N12 C13 . 1.3966(18)
C13 C18 . 1.386(2)
C13 C14 . 1.387(2)
C14 C15 . 1.379(2)
C14 H14 . 0.9300
C15 C16 . 1.398(3)
C15 H15 . 0.9300
C16 C17 . 1.389(2)
C16 H16 . 0.9300
C17 C18 . 1.388(2)
C17 H17 . 0.9300
C18 O19 . 1.3874(18)

loop_
_geom_hbond_atom_site_label_D
_geom_hbond_atom_site_label_H
_geom_hbond_atom_site_label_A
_geom_hbond_site_symmetry_A
_geom_hbond_distance_DH
_geom_hbond_distance_HA
_geom_hbond_distance_DA
_geom_hbond_angle_DHA
C7 H7 N12 3_567 0.93 2.71 3.348(2) 127
C17 H17 N3 4_565 0.93 2.71 3.580(2) 153
C14 H14 N12 3_666 0.93 2.75 3.387(2) 127

loop_
_geom_torsion_atom_site_label_1
_geom_torsion_atom_site_label_2
_geom_torsion_atom_site_label_3
_geom_torsion_atom_site_label_4
_geom_torsion_site_symmetry_1
_geom_torsion
C1 C1 C2 N3 3_566 171.93(18)
C11 C1 C2 N3 . -11.0(2)
C1 C1 C2 O10 3_566 -9.6(3)
C11 C1 C2 O10 . 167.47(13)
O10 C2 N3 C4 . 0.47(17)
C1 C2 N3 C4 . 178.99(13)
C2 N3 C4 C9 . -0.45(15)
C2 N3 C4 C5 . -179.84(16)
C9 C4 C5 C6 . 1.1(2)
N3 C4 C5 C6 . -179.58(15)
C4 C5 C6 C7 . -0.4(2)
C5 C6 C7 C8 . -0.5(2)
C6 C7 C8 C9 . 0.7(2)
C7 C8 C9 O10 . 179.17(14)
C7 C8 C9 C4 . 0.0(2)
C5 C4 C9 C8 . -1.0(2)
N3 C4 C9 C8 . 179.59(14)
C5 C4 C9 O10 . 179.77(13)
N3 C4 C9 O10 . 0.30(16)
N3 C2 O10 C9 . -0.29(16)
C1 C2 O10 C9 . -178.87(13)
C8 C9 O10 C2 . -179.27(15)
C4 C9 O10 C2 . -0.03(15)
C1 C1 C11 N12 3_566 75.2(2)
C2 C1 C11 N12 . -102.04(16)
C1 C1 C11 O19 3_566 -102.5(2)
C2 C1 C11 O19 . 80.33(17)
O19 C11 N12 C13 . 1.25(17)
C1 C11 N12 C13 . -176.47(13)
C11 N12 C13 C18 . -0.89(16)
C11 N12 C13 C14 . 178.08(16)
C18 C13 C14 C15 . -0.7(2)
N12 C13 C14 C15 . -179.59(15)
C13 C14 C15 C16 . 0.3(2)
C14 C15 C16 C17 . 0.0(3)
C15 C16 C17 C18 . 0.1(3)
C14 C13 C18 O19 . -178.77(13)
N12 C13 C18 O19 . 0.32(16)
C14 C13 C18 C17 . 0.9(2)
N12 C13 C18 C17 . 180.00(14)
C16 C17 C18 C13 . -0.6(2)
C16 C17 C18 O19 . 179.05(15)
N12 C11 O19 C18 . -1.06(17)
C1 C11 O19 C18 . 176.71(13)
C13 C18 O19 C11 . 0.38(15)
C17 C18 O19 C11 . -179.28(16)
